data_1575175
loop_
_publ_author_name
'McDonald, Peter W.'
'Goerigk, Lars'
'Ritchie, Chris'

_publ_section_title
;
 Planarisation or a twist? Using steric engineering to unlock the origin
 of mechanofluorochromic red-shifts.
;
_journal_issue 34
_journal_name_full 'Chemical science'
_journal_page_first 15320
_journal_page_last 15332
_journal_paper_doi 10.1039/d5sc04257g
_journal_volume 16
_journal_year 2025
_chemical_formula_moiety 'C23 H16 F4 N2 O2'
_chemical_formula_sum 'C23 H16 F4 N2 O2'
_chemical_formula_weight 428.39
_chemical_name_systematic
2-(4-(diphenylamino)-3-methylpyridin-1-ium-1-yl)-4,4,5,5-tetrafluoro-3-oxocyclopent-1-en-1-olate
_space_group_crystal_system monoclinic
_space_group_IT_number 14
_space_group_name_Hall '-P 2yn'
_space_group_name_H-M_alt 'P 1 21/n 1'
_atom_sites_solution_hydrogens geom
_audit_creation_date 2025-05-25
_audit_creation_method
;
Olex2 1.5
(compiled 2025.04.05 svn.rf049d14d for OlexSys, GUI svn.r7224)
;
_audit_update_record
;
2025-06-06 deposited with the CCDC.	2025-07-18 downloaded from the CCDC.
;
_cell_angle_alpha 90
_cell_angle_beta 97.8(3)
_cell_angle_gamma 90
_cell_formula_units_Z 4
_cell_length_a 15.5(2)
_cell_length_b 7.40(13)
_cell_length_c 17.33(11)
_cell_measurement_reflns_used 1292
_cell_measurement_temperature 294
_cell_measurement_theta_max 0.7940
_cell_measurement_theta_min 0.1060
_cell_volume 1969(4)
_computing_cell_refinement 'CrysAlisPro 1.171.43.109a (Rigaku OD, 2024)'
_computing_data_collection 'CrysAlisPro system (CCD 43.105a 64-bit (release 11-01-2024))'
_computing_data_reduction 'CrysAlisPro 1.171.43.109a (Rigaku OD, 2024)'
_computing_molecular_graphics 'Olex2 1.5 (Dolomanov et al., 2009)'
_computing_publication_material 'Olex2 1.5 (Dolomanov et al., 2009)'
_computing_structure_refinement 'SHELXL 2019/3 (Sheldrick, 2015)'
_computing_structure_solution 'SHELXT 2018/2 (Sheldrick, 2018)'
_diffrn_ambient_temperature 294
_diffrn_detector_area_resol_mean 10.0000
_diffrn_detector_type HyPix-ED
_diffrn_measured_fraction_theta_full 0.885
_diffrn_measured_fraction_theta_max 0.884
_diffrn_measurement_details
;
List of Runs (angles in degrees, time in seconds):

  # Type    Start    End  Width  t~exp~   \w     \q     \k     \f   Frames
#--------------------------------------------------------------------------
  1  \w    -52.00  63.00   0.50    2.00    --    0.00   0.00   0.00  230
  2  \w    -52.00  41.00   0.50    2.00    --    0.00   0.00   0.00  186
  3  \w    -40.00  64.00   0.50    2.50    --    0.00   0.00   0.00  208
;
_diffrn_measurement_device 'electron diffractometer'
_diffrn_measurement_device_type 'XtaLAB Synergy-ED, HyPix-ED, electron source at 200keV'
_diffrn_measurement_method 'continuous rotation electron diffraction'
_diffrn_radiation_wavelength 0.0251
_diffrn_reflns_av_R_equivalents 0.1636
_diffrn_reflns_av_unetI/netI 0.1123
_diffrn_reflns_Laue_measured_fraction_full 0.885
_diffrn_reflns_Laue_measured_fraction_max 0.884
_diffrn_reflns_limit_h_max 18
_diffrn_reflns_limit_h_min -18
_diffrn_reflns_limit_k_max 8
_diffrn_reflns_limit_k_min -8
_diffrn_reflns_limit_l_max 20
_diffrn_reflns_limit_l_min -20
_diffrn_reflns_number 18666
_diffrn_reflns_point_group_measured_fraction_full 0.885
_diffrn_reflns_point_group_measured_fraction_max 0.884
_diffrn_reflns_theta_full 0.863
_diffrn_reflns_theta_max 0.863
_diffrn_reflns_theta_min 0.108
_exptl_absorpt_coefficient_mu 0.000
_exptl_absorpt_correction_T_max 1.00000
_exptl_absorpt_correction_T_min 0.13041
_exptl_absorpt_correction_type multi-scan
_exptl_absorpt_process_details
;
CrysAlisPro 1.171.43.109a (Rigaku Oxford Diffraction, 2024)
Empirical absorption correction using spherical harmonics,
implemented in SCALE3 ABSPACK scaling algorithm.
;
_exptl_crystal_colour 'clear yellowish yellow'
_exptl_crystal_colour_lustre clear
_exptl_crystal_colour_modifier yellowish
_exptl_crystal_colour_primary yellow
_exptl_crystal_density_diffrn 1.445
_exptl_crystal_F_000 327
_exptl_crystal_recrystallization_method acetone
_refine_diff_density_max 0.110
_refine_diff_density_min -0.105
_refine_diff_density_rms 0.029
_refine_ls_extinction_coef 525(34)
_refine_ls_extinction_expression Fc^*^=kFc[1+0.001xFc^2^\l^3^/sin(2\q)]^-1/4^
_refine_ls_extinction_method 'SHELXL-2019/2 (Sheldrick 2019)'
_refine_ls_goodness_of_fit_ref 1.089
_refine_ls_hydrogen_treatment constr
_refine_ls_matrix_type full
_refine_ls_number_parameters 282
_refine_ls_number_reflns 3152
_refine_ls_number_restraints 258
_refine_ls_restrained_S_all 1.055
_refine_ls_R_factor_all 0.1832
_refine_ls_R_factor_gt 0.1347
_refine_ls_shift/su_max 0.001
_refine_ls_shift/su_mean 0.000
_refine_ls_structure_factor_coef Fsqd
_refine_ls_weighting_details 'w=1/[\s^2^(Fo^2^)+(0.0998P)^2^+1.1807P] where P=(Fo^2^+2Fc^2^)/3'
_refine_ls_weighting_scheme calc
_refine_ls_wR_factor_gt 0.3165
_refine_ls_wR_factor_ref 0.3409
_reflns_Friedel_coverage 0.000
_reflns_number_gt 2090
_reflns_number_total 3152
_reflns_threshold_expression 'I > 2\s(I)'
_cod_data_source_file d5sc04257g2.cif
_cod_data_source_block 1105_1109_1111
_cod_depositor_comments 'Adding full bibliography for 1575172--1575185.cif.'
_cod_original_cell_volume 1969(45)
_cod_database_code 1575175
_shelx_shelxl_version_number 2019/3
_shelx_space_group_comment
;
The symmetry employed for this shelxl refinement is uniquely defined
by the following loop, which should always be used as a source of
symmetry information in preference to the above space-group names.
They are only intended as comments.
;
_olex2_refinement_description
;
1. Fixed Uiso
 At 1.2 times of:
  All C(H) groups
 At 1.5 times of:
  All C(H,H,H) groups
2. Rigid body (RIGU) restrains
 All non-hydrogen atoms
 with sigma for 1-2 distances of 0.004 and sigma for 1-3 distances of 0.004
3.a Aromatic/amide H refined with riding coordinates:
 C15(H15), C10(H10), C16(H16), C12(H12), C4(H4), C17(H17), C6(H6), C8(H8),
 C2(H2), C5(H5), C1(H1), C9(H9), C11(H11)
3.b Idealised Me refined as rotating group:
 C18(H18A,H18B,H18C)
;
_olex2_submission_original_sample_id '3a G 294 K'
_olex2_submission_special_instructions 'No special instructions were received'
_oxdiff_exptl_absorpt_empirical_details
;
Empirical correction (ABSPACK) includes:
- Absorption correction using spherical harmonics
- Frame scaling
;

loop_
_space_group_symop_operation_xyz
'x, y, z'
'-x+1/2, y+1/2, -z+1/2'
'-x, -y, -z'
'x-1/2, -y-1/2, z-1/2'

loop_
_atom_site_label
_atom_site_type_symbol
_atom_site_fract_x
_atom_site_fract_y
_atom_site_fract_z
_atom_site_U_iso_or_equiv
_atom_site_adp_type
_atom_site_occupancy
_atom_site_site_symmetry_order
_atom_site_calc_flag
_atom_site_refinement_flags_posn
_atom_site_refinement_flags_adp
_atom_site_refinement_flags_occupancy
_atom_site_disorder_assembly
_atom_site_disorder_group
C22 C 0.6484(7) 0.9455(9) 0.5418(4) 0.043(2) Uani 1 1 d . . . . .
C23 C 0.6186(6) 0.7681(9) 0.4978(4) 0.036(2) Uani 1 1 d . . . . .
C18 C 0.6380(7) 0.5944(11) 0.1572(4) 0.054(3) Uani 1 1 d . . . . .
H18A H 0.666421 0.709993 0.160733 0.081 Uiso 1 1 calc R U . . .
H18B H 0.594089 0.592479 0.112496 0.081 Uiso 1 1 calc R U . . .
H18C H 0.680062 0.501366 0.152351 0.081 Uiso 1 1 calc R U . . .
N2 N 0.5823(5) 0.6779(8) 0.3572(3) 0.0323(18) Uani 1 1 d . . . . .
N1 N 0.5061(5) 0.2939(9) 0.1847(4) 0.0388(18) Uani 1 1 d . . . . .
C7 C 0.4301(6) 0.1853(10) 0.1904(4) 0.0354(18) Uani 1 1 d . . . . .
C14 C 0.5961(6) 0.5621(10) 0.2301(4) 0.045(2) Uani 1 1 d . . . . .
C15 C 0.6190(6) 0.6831(10) 0.2899(4) 0.037(2) Uani 1 1 d . . . . .
H15 H 0.660598 0.770804 0.284178 0.045 Uiso 1 1 calc R U . . .
O1 O 0.6345(7) 1.0679(9) 0.3379(3) 0.057(3) Uani 1 1 d . . . . .
C10 C 0.2845(7) -0.0346(12) 0.1899(5) 0.053(2) Uani 1 1 d . . . . .
H10 H 0.235871 -0.108355 0.189431 0.064 Uiso 1 1 calc R U . . .
O2 O 0.6044(6) 0.6293(9) 0.5313(3) 0.053(2) Uani 1 1 d . . . . .
C13 C 0.5329(6) 0.4228(9) 0.2392(4) 0.033(2) Uani 1 1 d . . . . .
C20 C 0.6338(6) 0.9885(9) 0.4005(4) 0.032(2) Uani 1 1 d . . . . .
C16 C 0.5192(6) 0.5541(10) 0.3658(4) 0.039(2) Uani 1 1 d . . . . .
H16 H 0.492136 0.556064 0.410499 0.047 Uiso 1 1 calc R U . . .
C3 C 0.5579(6) 0.2313(10) 0.1269(4) 0.038(2) Uani 1 1 d . . . . .
C21 C 0.6589(7) 1.0882(10) 0.4782(4) 0.048(2) Uani 1 1 d . . . . .
C12 C 0.4381(7) 0.0078(10) 0.2149(5) 0.049(2) Uani 1 1 d . . . . .
H12 H 0.493010 -0.039793 0.231441 0.058 Uiso 1 1 calc R U . . .
C4 C 0.6373(6) 0.1473(11) 0.1486(4) 0.048(2) Uani 1 1 d . . . . .
H4 H 0.659088 0.137150 0.201110 0.057 Uiso 1 1 calc R U . . .
C17 C 0.4955(6) 0.4288(10) 0.3106(4) 0.042(2) Uani 1 1 d . . . . .
H17 H 0.453587 0.343615 0.318947 0.051 Uiso 1 1 calc R U . . .
C6 C 0.6542(8) 0.1017(13) 0.0149(5) 0.066(3) Uani 1 1 d . . . . .
H6 H 0.687467 0.063773 -0.022809 0.080 Uiso 1 1 calc R U . . .
F4 F 0.5890(8) 0.9963(11) 0.5863(5) 0.087(3) Uani 1 1 d . . . . .
C19 C 0.6089(6) 0.8099(9) 0.4161(4) 0.030(2) Uani 1 1 d . . . . .
C8 C 0.3474(7) 0.2523(12) 0.1651(5) 0.049(2) Uani 1 1 d . . . . .
H8 H 0.340886 0.371493 0.148405 0.059 Uiso 1 1 calc R U . . .
C2 C 0.5277(7) 0.2484(13) 0.0480(4) 0.061(3) Uani 1 1 d . . . . .
H2 H 0.474964 0.306290 0.032294 0.073 Uiso 1 1 calc R U . . .
C5 C 0.6847(7) 0.0785(12) 0.0931(5) 0.057(3) Uani 1 1 d . . . . .
H5 H 0.736599 0.017077 0.108238 0.069 Uiso 1 1 calc R U . . .
C1 C 0.5746(9) 0.1810(16) -0.0066(5) 0.085(4) Uani 1 1 d . . . . .
H1 H 0.552340 0.188877 -0.059095 0.102 Uiso 1 1 calc R U . . .
C9 C 0.2742(8) 0.1437(13) 0.1645(5) 0.059(2) Uani 1 1 d . . . . .
H9 H 0.219078 0.189420 0.147336 0.071 Uiso 1 1 calc R U . . .
C11 C 0.3645(7) -0.1012(11) 0.2151(5) 0.057(3) Uani 1 1 d . . . . .
H11 H 0.370608 -0.219930 0.232560 0.069 Uiso 1 1 calc R U . . .
F2 F 0.7412(9) 1.1457(16) 0.4849(4) 0.103(4) Uani 1 1 d . . . . .
F3 F 0.7205(9) 0.9188(12) 0.5895(5) 0.092(3) Uani 1 1 d . . . . .
F1 F 0.6090(10) 1.2309(12) 0.4858(5) 0.109(4) Uani 1 1 d . . . . .

loop_
_atom_site_aniso_label
_atom_site_aniso_U_11
_atom_site_aniso_U_22
_atom_site_aniso_U_33
_atom_site_aniso_U_23
_atom_site_aniso_U_13
_atom_site_aniso_U_12
C22 0.082(7) 0.026(4) 0.022(3) -0.008(3) 0.009(3) -0.008(4)
C23 0.062(7) 0.033(3) 0.013(3) -0.004(3) 0.009(3) -0.009(4)
C18 0.097(9) 0.039(5) 0.033(4) -0.002(4) 0.038(5) -0.016(5)
N2 0.056(6) 0.027(3) 0.017(3) -0.005(2) 0.015(3) -0.006(3)
N1 0.056(5) 0.039(4) 0.025(3) -0.003(3) 0.018(3) -0.004(3)
C7 0.048(5) 0.034(3) 0.026(4) 0.001(3) 0.012(3) 0.002(3)
C14 0.074(7) 0.038(4) 0.028(3) -0.007(3) 0.030(4) -0.013(4)
C15 0.051(7) 0.035(4) 0.031(3) -0.007(3) 0.021(4) -0.013(4)
O1 0.117(9) 0.034(4) 0.022(3) 0.003(3) 0.014(4) -0.003(4)
C10 0.054(6) 0.061(5) 0.047(5) -0.009(4) 0.014(5) -0.019(4)
O2 0.101(8) 0.039(3) 0.021(3) 0.003(3) 0.012(4) -0.014(4)
C13 0.057(6) 0.033(4) 0.014(3) -0.001(3) 0.017(3) -0.004(3)
C20 0.052(6) 0.025(3) 0.020(3) -0.001(3) 0.006(3) -0.001(3)
C16 0.059(6) 0.044(4) 0.019(3) -0.012(3) 0.023(4) -0.014(4)
C3 0.057(6) 0.036(4) 0.022(3) -0.012(3) 0.011(3) -0.005(4)
C21 0.091(7) 0.031(4) 0.024(3) -0.004(3) 0.012(4) -0.010(4)
C12 0.049(6) 0.038(4) 0.061(5) 0.013(4) 0.014(5) 0.006(4)
C4 0.060(6) 0.064(5) 0.022(3) -0.007(4) 0.015(4) 0.004(4)
C17 0.076(7) 0.037(4) 0.018(3) -0.008(3) 0.024(4) -0.019(4)
C6 0.091(8) 0.077(7) 0.040(4) -0.024(5) 0.044(5) -0.015(6)
F4 0.143(9) 0.064(5) 0.065(5) -0.029(4) 0.060(6) -0.019(5)
C19 0.049(6) 0.026(3) 0.015(3) -0.002(2) 0.005(3) -0.001(3)
C8 0.054(5) 0.043(4) 0.050(5) 0.003(4) 0.005(4) 0.006(4)
C2 0.080(8) 0.088(7) 0.017(3) 0.000(4) 0.015(4) 0.007(6)
C5 0.062(7) 0.056(5) 0.059(4) -0.007(4) 0.029(5) 0.004(5)
C1 0.106(9) 0.128(10) 0.023(4) -0.029(5) 0.014(5) 0.004(7)
C9 0.051(6) 0.077(5) 0.048(5) 0.004(5) 0.001(5) -0.002(4)
C11 0.072(6) 0.032(4) 0.073(6) 0.005(4) 0.030(5) -0.006(4)
F2 0.135(8) 0.146(9) 0.029(3) -0.020(5) 0.009(5) -0.089(7)
F3 0.131(8) 0.066(5) 0.064(5) 0.000(4) -0.043(5) -0.020(6)
F1 0.224(12) 0.051(5) 0.050(4) -0.008(4) 0.013(6) 0.052(6)

loop_
_atom_type_symbol
_atom_type_description
_atom_type_scat_dispersion_real
_atom_type_scat_dispersion_imag
_atom_type_scat_source
C C 0.0000 0.0000 'International Tables Vol C Tables 4.2.6.8 and 6.1.1.4'
H H 0.0000 0.0000 'International Tables Vol C Tables 4.2.6.8 and 6.1.1.4'
N N 0.0000 0.0000 'International Tables Vol C Tables 4.2.6.8 and 6.1.1.4'
O O 0.0000 0.0000 'International Tables Vol C Tables 4.2.6.8 and 6.1.1.4'
F F 0.0000 0.0000 'International Tables Vol C Tables 4.2.6.8 and 6.1.1.4'

loop_
_geom_angle_atom_site_label_1
_geom_angle_atom_site_label_2
_geom_angle_atom_site_label_3
_geom_angle
_geom_angle_site_symmetry_1
_geom_angle_site_symmetry_3
_geom_angle_publ_flag
C21 C22 C23 106.2(11) . . ?
F4 C22 C23 109.8(10) . . ?
F4 C22 C21 111.5(10) . . ?
F3 C22 C23 110.6(10) . . ?
F3 C22 C21 112.8(10) . . ?
F3 C22 F4 106.0(12) . . ?
O2 C23 C22 122.7(10) . . ?
O2 C23 C19 130.6(7) . . ?
C19 C23 C22 106.6(9) . . ?
H18A C18 H18B 109.5 . . ?
H18A C18 H18C 109.5 . . ?
H18B C18 H18C 109.5 . . ?
C14 C18 H18A 109.5 . . ?
C14 C18 H18B 109.5 . . ?
C14 C18 H18C 109.5 . . ?
C15 N2 C19 118.4(8) . . ?
C16 N2 C15 120.0(7) . . ?
C16 N2 C19 121.5(8) . . ?
C7 N1 C3 114.0(10) . . ?
C13 N1 C7 121.0(8) . . ?
C13 N1 C3 124.0(9) . . ?
C12 C7 N1 120.8(11) . . ?
C12 C7 C8 118.4(9) . . ?
C8 C7 N1 120.5(12) . . ?
C15 C14 C18 115.3(9) . . ?
C15 C14 C13 119.3(8) . . ?
C13 C14 C18 125.3(7) . . ?
N2 C15 C14 121.9(9) . . ?
N2 C15 H15 119.0 . . ?
C14 C15 H15 119.0 . . ?
C9 C10 H10 119.7 . . ?
C11 C10 H10 119.7 . . ?
C11 C10 C9 120.6(10) . . ?
N1 C13 C14 124.6(8) . . ?
N1 C13 C17 119.8(8) . . ?
C17 C13 C14 115.6(7) . . ?
O1 C20 C21 120.7(11) . . ?
O1 C20 C19 130.4(7) . . ?
C19 C20 C21 108.9(8) . . ?
N2 C16 H16 119.5 . . ?
C17 C16 N2 121.1(8) . . ?
C17 C16 H16 119.5 . . ?
C4 C3 N1 120.9(9) . . ?
C4 C3 C2 118.5(8) . . ?
C2 C3 N1 120.6(11) . . ?
C20 C21 C22 104.9(11) . . ?
F2 C21 C22 110.3(9) . . ?
F2 C21 C20 110.7(8) . . ?
F1 C21 C22 110.7(11) . . ?
F1 C21 C20 112.7(11) . . ?
F1 C21 F2 107.5(14) . . ?
C7 C12 H12 119.6 . . ?
C7 C12 C11 120.7(12) . . ?
C11 C12 H12 119.6 . . ?
C3 C4 H4 119.6 . . ?
C5 C4 C3 120.8(10) . . ?
C5 C4 H4 119.6 . . ?
C13 C17 H17 119.0 . . ?
C16 C17 C13 121.9(8) . . ?
C16 C17 H17 119.0 . . ?
C5 C6 H6 120.2 . . ?
C1 C6 H6 120.2 . . ?
C1 C6 C5 119.7(9) . . ?
N2 C19 C23 122.5(9) . . ?
C20 C19 C23 113.2(6) . . ?
C20 C19 N2 124.2(9) . . ?
C7 C8 H8 119.5 . . ?
C9 C8 C7 120.9(13) . . ?
C9 C8 H8 119.5 . . ?
C3 C2 H2 119.7 . . ?
C1 C2 C3 120.6(12) . . ?
C1 C2 H2 119.7 . . ?
C4 C5 H5 120.3 . . ?
C6 C5 C4 119.4(12) . . ?
C6 C5 H5 120.3 . . ?
C6 C1 H1 119.6 . . ?
C2 C1 C6 120.8(10) . . ?
C2 C1 H1 119.6 . . ?
C10 C9 H9 120.4 . . ?
C8 C9 C10 119.2(13) . . ?
C8 C9 H9 120.4 . . ?
C10 C11 C12 120.2(13) . . ?
C10 C11 H11 119.9 . . ?
C12 C11 H11 119.9 . . ?

loop_
_geom_bond_atom_site_label_1
_geom_bond_atom_site_label_2
_geom_bond_distance
_geom_bond_site_symmetry_2
_geom_bond_publ_flag
C22 C23 1.56(2) . ?
C22 C21 1.550(17) . ?
C22 F4 1.332(16) . ?
C22 F3 1.312(19) . ?
C23 O2 1.214(18) . ?
C23 C19 1.437(12) . ?
C18 H18A 0.9600 . ?
C18 H18B 0.9600 . ?
C18 H18C 0.9600 . ?
C18 C14 1.515(13) . ?
N2 C15 1.367(11) . ?
N2 C16 1.362(17) . ?
N2 C19 1.432(15) . ?
N1 C7 1.440(18) . ?
N1 C13 1.368(16) . ?
N1 C3 1.442(13) . ?
C7 C12 1.38(2) . ?
C7 C8 1.389(19) . ?
C14 C15 1.379(15) . ?
C14 C13 1.445(19) . ?
C15 H15 0.9300 . ?
O1 C20 1.235(12) . ?
C10 H10 0.9300 . ?
C10 C9 1.39(3) . ?
C10 C11 1.35(2) . ?
C13 C17 1.436(12) . ?
C20 C21 1.538(14) . ?
C20 C19 1.41(2) . ?
C16 H16 0.9300 . ?
C16 C17 1.347(15) . ?
C3 C4 1.385(19) . ?
C3 C2 1.389(14) . ?
C21 F2 1.34(2) . ?
C21 F1 1.33(2) . ?
C12 H12 0.9300 . ?
C12 C11 1.397(19) . ?
C4 H4 0.9300 . ?
C4 C5 1.384(13) . ?
C17 H17 0.9300 . ?
C6 H6 0.9300 . ?
C6 C5 1.384(17) . ?
C6 C1 1.37(2) . ?
C8 H8 0.9300 . ?
C8 C9 1.39(2) . ?
C2 H2 0.9300 . ?
C2 C1 1.364(15) . ?
C5 H5 0.9300 . ?
C1 H1 0.9300 . ?
C9 H9 0.9300 . ?
C11 H11 0.9300 . ?

loop_
_geom_torsion_atom_site_label_1
_geom_torsion_atom_site_label_2
_geom_torsion_atom_site_label_3
_geom_torsion_atom_site_label_4
_geom_torsion
_geom_torsion_site_symmetry_1
_geom_torsion_site_symmetry_2
_geom_torsion_site_symmetry_3
_geom_torsion_site_symmetry_4
_geom_torsion_publ_flag
C22 C23 C19 N2 179.9(8) . . . . ?
C22 C23 C19 C20 3.8(10) . . . . ?
C23 C22 C21 C20 0.7(10) . . . . ?
C23 C22 C21 F2 -118.5(9) . . . . ?
C23 C22 C21 F1 122.6(12) . . . . ?
C18 C14 C15 N2 175.8(8) . . . . ?
C18 C14 C13 N1 4.1(15) . . . . ?
C18 C14 C13 C17 -174.0(8) . . . . ?
N2 C16 C17 C13 -2.1(14) . . . . ?
N1 C7 C12 C11 -175.3(7) . . . . ?
N1 C7 C8 C9 174.7(7) . . . . ?
N1 C13 C17 C16 -179.4(9) . . . . ?
N1 C3 C4 C5 176.4(7) . . . . ?
N1 C3 C2 C1 -176.7(9) . . . . ?
C7 N1 C13 C14 -166.3(8) . . . . ?
C7 N1 C13 C17 11.7(12) . . . . ?
C7 N1 C3 C4 -106.9(13) . . . . ?
C7 N1 C3 C2 70.9(13) . . . . ?
C7 C12 C11 C10 1.2(12) . . . . ?
C7 C8 C9 C10 0.2(12) . . . . ?
C14 C13 C17 C16 -1.3(13) . . . . ?
C15 N2 C16 C17 3.8(13) . . . . ?
C15 N2 C19 C23 -143.0(9) . . . . ?
C15 N2 C19 C20 32.7(12) . . . . ?
C15 C14 C13 N1 -179.0(8) . . . . ?
C15 C14 C13 C17 3.0(12) . . . . ?
O1 C20 C21 C22 179.1(9) . . . . ?
O1 C20 C21 F2 -61.9(13) . . . . ?
O1 C20 C21 F1 58.5(15) . . . . ?
O1 C20 C19 C23 179.3(9) . . . . ?
O1 C20 C19 N2 3.3(15) . . . . ?
O2 C23 C19 N2 -3.2(15) . . . . ?
O2 C23 C19 C20 -179.2(10) . . . . ?
C13 N1 C7 C12 -104.3(11) . . . . ?
C13 N1 C7 C8 81.3(12) . . . . ?
C13 N1 C3 C4 61.7(14) . . . . ?
C13 N1 C3 C2 -120.5(13) . . . . ?
C13 C14 C15 N2 -1.4(13) . . . . ?
C16 N2 C15 C14 -2.0(13) . . . . ?
C16 N2 C19 C23 39.8(13) . . . . ?
C16 N2 C19 C20 -144.5(9) . . . . ?
C3 N1 C7 C12 64.7(12) . . . . ?
C3 N1 C7 C8 -109.7(11) . . . . ?
C3 N1 C13 C14 25.9(13) . . . . ?
C3 N1 C13 C17 -156.1(8) . . . . ?
C3 C4 C5 C6 3.2(13) . . . . ?
C3 C2 C1 C6 -2.7(17) . . . . ?
C21 C22 C23 O2 -179.9(9) . . . . ?
C21 C22 C23 C19 -2.6(10) . . . . ?
C21 C20 C19 C23 -3.4(10) . . . . ?
C21 C20 C19 N2 -179.4(8) . . . . ?
C12 C7 C8 C9 0.1(11) . . . . ?
C4 C3 C2 C1 1.2(14) . . . . ?
F4 C22 C23 O2 -59.2(13) . . . . ?
F4 C22 C23 C19 118.1(9) . . . . ?
F4 C22 C21 C20 -118.9(12) . . . . ?
F4 C22 C21 F2 121.9(12) . . . . ?
F4 C22 C21 F1 3.0(13) . . . . ?
C19 N2 C15 C14 -179.3(8) . . . . ?
C19 N2 C16 C17 -179.0(8) . . . . ?
C19 C20 C21 C22 1.5(10) . . . . ?
C19 C20 C21 F2 120.5(10) . . . . ?
C19 C20 C21 F1 -119.0(13) . . . . ?
C8 C7 C12 C11 -0.8(11) . . . . ?
C2 C3 C4 C5 -1.4(13) . . . . ?
C5 C6 C1 C2 4.5(17) . . . . ?
C1 C6 C5 C4 -4.7(15) . . . . ?
C9 C10 C11 C12 -0.9(12) . . . . ?
C11 C10 C9 C8 0.2(12) . . . . ?
F3 C22 C23 O2 57.4(14) . . . . ?
F3 C22 C23 C19 -125.3(10) . . . . ?
F3 C22 C21 C20 122.0(9) . . . . ?
F3 C22 C21 F2 2.8(11) . . . . ?
F3 C22 C21 F1 -116.1(13) . . . . ?
